data_7211280
loop_
_publ_author_name
'Li, Xin-Yu'
'Sun, Yong-Gang'
'Huo, Peng'
'Shao, Ming-Yan'
'Ji, Shu-Fang'
'Zhu, Qin-Yu'
'Dai, Jie'

_publ_section_title
;
 Metal centered oxidation or ligand centered oxidation of metal
 dithiolene? Spectral, electrochemical and structural studies on a
 nickel-4-pyridine-1,2-dithiolate system.
;
_journal_issue 11
_journal_name_full 'Physical chemistry chemical physics : PCCP'
_journal_page_first 4016
_journal_page_last 4023
_journal_paper_doi 10.1039/c3cp44054k
_journal_volume 15
_journal_year 2013
_chemical_formula_sum 'C27 H33 N4 Ni O5 S5'
_chemical_formula_weight 712.58
_chemical_name_systematic
;
?
;
_space_group_IT_number 4
_symmetry_cell_setting monoclinic
_symmetry_Int_Tables_number 4
_symmetry_space_group_name_Hall 'P 2yb'
_symmetry_space_group_name_H-M 'P 1 21 1'
_atom_sites_solution_hydrogens geom
_atom_sites_solution_primary direct
_atom_sites_solution_secondary difmap
_audit_creation_method SHELXL-97
_cell_angle_alpha 90.00
_cell_angle_beta 96.088(9)
_cell_angle_gamma 90.00
_cell_formula_units_Z 2
_cell_length_a 9.049(4)
_cell_length_b 11.691(6)
_cell_length_c 14.982(7)
_cell_measurement_reflns_used 5486
_cell_measurement_temperature 223(2)
_cell_measurement_theta_max 27.5
_cell_measurement_theta_min 3.1
_cell_volume 1576.0(13)
_computing_structure_refinement 'SHELXL-97 (Sheldrick, 1997)'
_computing_structure_solution 'SHELXS-97 (Sheldrick, 1990)'
_diffrn_ambient_temperature 223(2)
_diffrn_detector_area_resol_mean 14.63
_diffrn_measured_fraction_theta_full 0.996
_diffrn_measured_fraction_theta_max 0.996
_diffrn_measurement_device_type 'Rigaku Saturn'
_diffrn_measurement_method \w
_diffrn_radiation_monochromator graphite
_diffrn_radiation_source 'fine-focus sealed tube'
_diffrn_radiation_type MoK\a
_diffrn_radiation_wavelength 0.71075
_diffrn_reflns_av_R_equivalents 0.0606
_diffrn_reflns_av_sigmaI/netI 0.1082
_diffrn_reflns_limit_h_max 10
_diffrn_reflns_limit_h_min -10
_diffrn_reflns_limit_k_max 14
_diffrn_reflns_limit_k_min -14
_diffrn_reflns_limit_l_max 16
_diffrn_reflns_limit_l_min -18
_diffrn_reflns_number 10855
_diffrn_reflns_theta_full 25.50
_diffrn_reflns_theta_max 25.50
_diffrn_reflns_theta_min 3.06
_exptl_absorpt_coefficient_mu 0.990
_exptl_absorpt_correction_T_max 0.9805
_exptl_absorpt_correction_T_min 0.6928
_exptl_absorpt_correction_type multi-scan
_exptl_absorpt_process_details 'Jacobson, R. (1998) Private communication'
_exptl_crystal_colour 'dark green'
_exptl_crystal_density_diffrn 1.502
_exptl_crystal_density_method 'not measured'
_exptl_crystal_description block
_exptl_crystal_F_000 742
_exptl_crystal_size_max 0.40
_exptl_crystal_size_mid 0.20
_exptl_crystal_size_min 0.02
_refine_diff_density_max 0.373
_refine_diff_density_min -0.498
_refine_diff_density_rms 0.068
_refine_ls_abs_structure_details 'Flack H D (1983), Acta Cryst. A39, 876-881'
_refine_ls_abs_structure_Flack 0.05(3)
_refine_ls_extinction_method none
_refine_ls_goodness_of_fit_ref 1.068
_refine_ls_hydrogen_treatment mixed
_refine_ls_matrix_type full
_refine_ls_number_parameters 393
_refine_ls_number_reflns 5700
_refine_ls_number_restraints 3
_refine_ls_restrained_S_all 1.068
_refine_ls_R_factor_all 0.0933
_refine_ls_R_factor_gt 0.0662
_refine_ls_shift/su_max 0.000
_refine_ls_shift/su_mean 0.000
_refine_ls_structure_factor_coef Fsqd
_refine_ls_weighting_details 'calc w=1/[\s^2^(Fo^2^)+(0.0215P)^2^+0.0000P] where P=(Fo^2^+2Fc^2^)/3'
_refine_ls_weighting_scheme calc
_refine_ls_wR_factor_gt 0.1017
_refine_ls_wR_factor_ref 0.1129
_reflns_number_gt 4296
_reflns_number_total 5700
_reflns_threshold_expression >2sigma(I)
_cod_data_source_file c3cp44054k.txt
_cod_data_source_block 3
_cod_original_cell_volume 1576.1(13)
_cod_original_sg_symbol_H-M 'P 21 '
_cod_database_code 7211280

loop_
_symmetry_equiv_pos_as_xyz
'x, y, z'
'-x, y+1/2, -z'

loop_
_atom_site_label
_atom_site_type_symbol
_atom_site_fract_x
_atom_site_fract_y
_atom_site_fract_z
_atom_site_U_iso_or_equiv
_atom_site_adp_type
_atom_site_occupancy
_atom_site_symmetry_multiplicity
_atom_site_calc_flag
_atom_site_refinement_flags
Ni1 Ni -1.24843(14) 0.40550(12) 0.49899(8) 0.03437(19) Uani 1 1 d .
S1 S -1.0368(3) 0.32722(18) 0.53263(14) 0.0392(6) Uani 1 1 d .
S2 S -1.1760(3) 0.55965(17) 0.56731(16) 0.0453(6) Uani 1 1 d .
S3 S -1.4620(3) 0.48266(16) 0.46627(14) 0.0367(5) Uani 1 1 d .
S4 S -1.3212(3) 0.25208(18) 0.42860(16) 0.0470(6) Uani 1 1 d .
S5 S 0.7624(2) 0.64806(17) 0.88322(14) 0.0438(5) Uani 1 1 d .
N1 N -0.4809(9) 0.3519(7) 0.6824(5) 0.050(2) Uani 1 1 d D
H1A H -0.393(4) 0.328(5) 0.702(4) 0.011(17) Uiso 1 1 d D
N2 N -2.0129(9) 0.4557(7) 0.3107(5) 0.0397(19) Uani 1 1 d D
H2A H -2.100(5) 0.483(8) 0.292(6) 0.08(4) Uiso 1 1 d D
N3 N -2.5103(9) 0.5427(6) 0.1749(4) 0.0470(19) Uani 1 1 d .
N4 N 0.0110(8) 0.3093(6) 0.8290(4) 0.0446(18) Uani 1 1 d .
C1 C -0.9310(9) 0.4300(6) 0.5918(5) 0.030(2) Uani 1 1 d .
C2 C -0.9952(9) 0.5341(7) 0.6065(5) 0.039(2) Uani 1 1 d .
H2 H -0.9390 0.5915 0.6384 0.047 Uiso 1 1 calc R
C3 C -0.7743(9) 0.4027(8) 0.6234(5) 0.0332(18) Uani 1 1 d .
C4 C -0.7119(10) 0.2994(8) 0.6027(6) 0.044(2) Uani 1 1 d .
H4 H -0.7684 0.2450 0.5678 0.053 Uiso 1 1 calc R
C5 C -0.5659(10) 0.2771(7) 0.6339(5) 0.039(2) Uani 1 1 d .
H5 H -0.5249 0.2062 0.6203 0.047 Uiso 1 1 calc R
C6 C -0.5373(10) 0.4538(7) 0.7015(6) 0.037(2) Uani 1 1 d .
H6 H -0.4756 0.5078 0.7335 0.045 Uiso 1 1 calc R
C7 C -0.6830(9) 0.4812(7) 0.6754(5) 0.036(2) Uani 1 1 d .
H7 H -0.7218 0.5518 0.6920 0.044 Uiso 1 1 calc R
C8 C -1.5696(10) 0.3774(6) 0.4066(5) 0.034(2) Uani 1 1 d .
C9 C -1.5023(10) 0.2779(7) 0.3905(5) 0.042(2) Uani 1 1 d .
H9 H -1.5570 0.2209 0.3573 0.050 Uiso 1 1 calc R
C10 C -1.7240(9) 0.4056(7) 0.3740(5) 0.0346(18) Uani 1 1 d .
C11 C -1.7921(10) 0.5083(7) 0.3958(6) 0.041(2) Uani 1 1 d .
H11 H -1.7380 0.5614 0.4334 0.049 Uiso 1 1 calc R
C12 C -1.9343(12) 0.5325(9) 0.3638(6) 0.054(3) Uani 1 1 d .
H12 H -1.9779 0.6021 0.3784 0.065 Uiso 1 1 calc R
C13 C -1.9529(11) 0.3557(8) 0.2883(6) 0.047(3) Uani 1 1 d .
H13 H -2.0092 0.3046 0.2500 0.057 Uiso 1 1 calc R
C14 C -1.8135(9) 0.3288(8) 0.3203(6) 0.044(2) Uani 1 1 d .
H14 H -1.7747 0.2571 0.3065 0.052 Uiso 1 1 calc R
C15 C 0.7504(9) 0.5205(6) 0.9473(5) 0.0304(18) Uani 1 1 d .
C16 C 0.8738(9) 0.4719(7) 0.9915(5) 0.043(2) Uani 1 1 d .
H16 H 0.9675 0.5050 0.9874 0.052 Uiso 1 1 calc R
C17 C 0.8626(9) 0.3742(7) 1.0424(6) 0.044(2) Uani 1 1 d .
H17 H 0.9498 0.3418 1.0716 0.053 Uiso 1 1 calc R
C18 C 0.7301(10) 0.3236(7) 1.0517(6) 0.043(2) Uani 1 1 d .
C19 C 0.6012(9) 0.3730(7) 1.0056(6) 0.044(2) Uani 1 1 d .
H19 H 0.5081 0.3391 1.0100 0.053 Uiso 1 1 calc R
C20 C 0.6101(9) 0.4705(7) 0.9542(5) 0.041(2) Uani 1 1 d .
H20 H 0.5238 0.5030 0.9242 0.049 Uiso 1 1 calc R
C21 C 0.7152(10) 0.2154(7) 1.1071(6) 0.066(3) Uani 1 1 d .
H21A H 0.7207 0.1487 1.0691 0.099 Uiso 1 1 calc R
H21B H 0.6203 0.2161 1.1318 0.099 Uiso 1 1 calc R
H21C H 0.7950 0.2127 1.1557 0.099 Uiso 1 1 calc R
C22 C -2.3968(12) 0.4899(8) 0.2229(6) 0.051(3) Uani 1 1 d .
H22 H -2.4111 0.4152 0.2433 0.061 Uiso 1 1 calc R
C23 C -2.4899(9) 0.6551(7) 0.1372(5) 0.052(2) Uani 1 1 d .
H23A H -2.4252 0.7003 0.1793 0.078 Uiso 1 1 calc R
H23B H -2.5855 0.6929 0.1257 0.078 Uiso 1 1 calc R
H23C H -2.4454 0.6475 0.0814 0.078 Uiso 1 1 calc R
C24 C -2.6494(10) 0.4842(8) 0.1495(6) 0.068(3) Uani 1 1 d .
H24A H -2.6375 0.4033 0.1626 0.102 Uiso 1 1 calc R
H24B H -2.6780 0.4946 0.0858 0.102 Uiso 1 1 calc R
H24C H -2.7258 0.5156 0.1832 0.102 Uiso 1 1 calc R
C25 C -0.1103(11) 0.3443(8) 0.7811(6) 0.049(3) Uani 1 1 d .
H25 H -0.1145 0.4216 0.7637 0.058 Uiso 1 1 calc R
C26 C 0.0242(10) 0.1921(7) 0.8609(6) 0.071(3) Uani 1 1 d .
H26A H 0.0470 0.1919 0.9256 0.106 Uiso 1 1 calc R
H26B H 0.1032 0.1539 0.8335 0.106 Uiso 1 1 calc R
H26C H -0.0689 0.1523 0.8449 0.106 Uiso 1 1 calc R
C27 C 0.1358(10) 0.3851(8) 0.8551(6) 0.063(3) Uani 1 1 d .
H27A H 0.2236 0.3570 0.8303 0.095 Uiso 1 1 calc R
H27B H 0.1543 0.3874 0.9201 0.095 Uiso 1 1 calc R
H27C H 0.1126 0.4615 0.8325 0.095 Uiso 1 1 calc R
O1 O 0.7516(7) 0.7415(4) 0.9461(3) 0.0731(19) Uani 1 1 d .
O2 O 0.6386(6) 0.6465(5) 0.8129(3) 0.0599(15) Uani 1 1 d .
O3 O 0.9069(6) 0.6424(5) 0.8488(4) 0.0745(17) Uani 1 1 d .
O4 O -2.2737(8) 0.5355(6) 0.2414(4) 0.064(2) Uani 1 1 d .
O5 O -0.2199(7) 0.2840(6) 0.7568(4) 0.0587(19) Uani 1 1 d .

loop_
_atom_site_aniso_label
_atom_site_aniso_U_11
_atom_site_aniso_U_22
_atom_site_aniso_U_33
_atom_site_aniso_U_23
_atom_site_aniso_U_13
_atom_site_aniso_U_12
Ni1 0.0321(4) 0.0280(4) 0.0418(4) -0.0008(3) -0.0018(3) -0.0010(3)
S1 0.0352(14) 0.0332(12) 0.0471(14) -0.0036(10) -0.0052(10) 0.0003(10)
S2 0.0391(15) 0.0326(13) 0.0614(15) -0.0097(11) -0.0075(12) 0.0036(10)
S3 0.0355(14) 0.0246(11) 0.0485(14) -0.0041(10) -0.0029(10) 0.0002(9)
S4 0.0395(15) 0.0329(13) 0.0651(16) -0.0077(12) -0.0101(12) 0.0050(10)
S5 0.0431(12) 0.0328(10) 0.0522(11) -0.0028(10) -0.0104(9) -0.0006(10)
N1 0.029(5) 0.059(6) 0.056(5) 0.014(4) -0.017(4) 0.007(4)
N2 0.037(5) 0.035(4) 0.047(5) 0.000(3) 0.006(4) 0.001(4)
N3 0.040(4) 0.047(5) 0.052(4) 0.007(3) -0.003(3) 0.001(4)
N4 0.032(4) 0.050(4) 0.051(4) -0.004(3) 0.001(3) 0.001(3)
C1 0.029(5) 0.029(5) 0.029(4) 0.008(3) -0.006(4) 0.001(4)
C2 0.023(5) 0.035(5) 0.057(6) -0.012(4) -0.011(4) -0.009(4)
C3 0.027(4) 0.044(5) 0.028(4) 0.003(5) 0.000(3) -0.006(5)
C4 0.045(6) 0.044(6) 0.041(5) 0.004(4) -0.002(5) 0.004(5)
C5 0.036(6) 0.038(5) 0.042(5) 0.000(4) -0.005(4) 0.004(4)
C6 0.035(5) 0.032(5) 0.044(5) 0.007(4) 0.001(4) -0.005(4)
C7 0.039(6) 0.040(5) 0.029(5) 0.018(4) 0.001(4) 0.006(4)
C8 0.040(5) 0.020(4) 0.042(5) -0.001(4) 0.005(4) -0.012(4)
C9 0.044(6) 0.038(5) 0.042(5) -0.009(4) -0.005(5) 0.011(4)
C10 0.039(5) 0.025(4) 0.039(4) 0.001(5) 0.001(4) 0.007(5)
C11 0.039(6) 0.026(5) 0.055(6) -0.017(4) -0.011(5) -0.002(4)
C12 0.060(8) 0.048(6) 0.052(6) -0.008(5) -0.007(5) 0.006(5)
C13 0.048(7) 0.052(6) 0.039(5) 0.000(4) -0.008(5) 0.002(5)
C14 0.031(5) 0.034(5) 0.065(6) -0.003(4) -0.002(5) -0.012(4)
C15 0.040(5) 0.018(4) 0.032(4) 0.000(3) -0.002(3) 0.002(3)
C16 0.041(5) 0.037(5) 0.053(5) 0.000(4) 0.015(4) -0.002(4)
C17 0.031(5) 0.046(6) 0.055(5) -0.004(4) -0.003(4) 0.011(4)
C18 0.046(5) 0.036(5) 0.048(5) -0.001(4) 0.004(4) -0.001(4)
C19 0.030(5) 0.045(5) 0.055(5) -0.013(4) 0.002(4) -0.007(4)
C20 0.038(5) 0.035(5) 0.047(5) -0.002(4) -0.005(4) 0.007(4)
C21 0.070(7) 0.046(5) 0.084(7) 0.011(5) 0.016(5) 0.010(5)
C22 0.067(7) 0.048(6) 0.043(5) 0.013(4) 0.031(5) 0.010(5)
C23 0.058(6) 0.050(5) 0.047(4) 0.017(4) 0.000(4) 0.001(5)
C24 0.050(6) 0.076(7) 0.076(6) -0.005(6) -0.004(5) -0.017(5)
C25 0.053(6) 0.051(6) 0.039(5) 0.002(4) -0.002(5) 0.011(5)
C26 0.062(7) 0.042(6) 0.103(7) -0.009(5) -0.018(6) 0.004(5)
C27 0.041(5) 0.077(7) 0.073(6) 0.017(5) 0.014(4) -0.007(5)
O1 0.118(6) 0.036(3) 0.060(4) -0.008(3) -0.014(4) 0.014(3)
O2 0.066(4) 0.049(3) 0.058(3) 0.014(3) -0.025(3) -0.022(3)
O3 0.050(4) 0.060(4) 0.116(5) 0.036(4) 0.016(3) 0.005(3)
O4 0.044(5) 0.075(5) 0.072(5) 0.003(4) 0.001(4) 0.010(4)
O5 0.036(4) 0.078(5) 0.059(4) -0.001(4) -0.012(3) 0.005(4)

loop_
_atom_type_symbol
_atom_type_description
_atom_type_scat_dispersion_real
_atom_type_scat_dispersion_imag
_atom_type_scat_source
C C 0.0033 0.0016 'International Tables Vol C Tables 4.2.6.8 and 6.1.1.4'
H H 0.0000 0.0000 'International Tables Vol C Tables 4.2.6.8 and 6.1.1.4'
N N 0.0061 0.0033 'International Tables Vol C Tables 4.2.6.8 and 6.1.1.4'
O O 0.0106 0.0060 'International Tables Vol C Tables 4.2.6.8 and 6.1.1.4'
S S 0.1246 0.1234 'International Tables Vol C Tables 4.2.6.8 and 6.1.1.4'
Ni Ni 0.3393 1.1124 'International Tables Vol C Tables 4.2.6.8 and 6.1.1.4'

loop_
_geom_angle_atom_site_label_1
_geom_angle_atom_site_label_2
_geom_angle_atom_site_label_3
_geom_angle
S1 Ni1 S2 91.53(10)
S1 Ni1 S3 179.32(13)
S2 Ni1 S3 88.73(10)
S1 Ni1 S4 88.78(10)
S2 Ni1 S4 179.17(13)
S3 Ni1 S4 90.97(10)
C1 S1 Ni1 105.0(3)
C2 S2 Ni1 104.6(3)
C8 S3 Ni1 105.1(3)
C9 S4 Ni1 104.5(3)
O1 S5 O2 112.3(3)
O1 S5 O3 112.9(4)
O2 S5 O3 113.2(3)
O1 S5 C15 105.5(3)
O2 S5 C15 107.0(3)
O3 S5 C15 105.1(4)
C5 N1 C6 119.3(8)
C5 N1 H1A 115(5)
C6 N1 H1A 125(4)
C13 N2 C12 121.5(9)
C13 N2 H2A 128(7)
C12 N2 H2A 110(7)
C22 N3 C24 121.3(8)
C22 N3 C23 120.2(8)
C24 N3 C23 118.0(7)
C25 N4 C26 120.6(8)
C25 N4 C27 122.5(8)
C26 N4 C27 116.9(7)
C2 C1 C3 123.0(7)
C2 C1 S1 118.6(6)
C3 C1 S1 118.4(6)
C1 C2 S2 120.3(6)
C1 C2 H2 119.8
S2 C2 H2 119.8
C4 C3 C7 117.5(8)
C4 C3 C1 121.1(8)
C7 C3 C1 121.3(8)
C5 C4 C3 119.3(9)
C5 C4 H4 120.4
C3 C4 H4 120.4
N1 C5 C4 122.7(9)
N1 C5 H5 118.7
C4 C5 H5 118.7
N1 C6 C7 121.6(8)
N1 C6 H6 119.2
C7 C6 H6 119.2
C6 C7 C3 119.5(8)
C6 C7 H7 120.2
C3 C7 H7 120.2
C9 C8 C10 124.5(8)
C9 C8 S3 117.4(7)
C10 C8 S3 118.0(6)
C8 C9 S4 122.0(7)
C8 C9 H9 119.0
S4 C9 H9 119.0
C14 C10 C11 116.1(8)
C14 C10 C8 121.2(8)
C11 C10 C8 122.7(8)
C12 C11 C10 121.3(8)
C12 C11 H11 119.3
C10 C11 H11 119.3
N2 C12 C11 119.4(9)
N2 C12 H12 120.3
C11 C12 H12 120.3
C14 C13 N2 120.3(9)
C14 C13 H13 119.9
N2 C13 H13 119.9
C13 C14 C10 121.3(9)
C13 C14 H14 119.4
C10 C14 H14 119.4
C16 C15 C20 119.3(7)
C16 C15 S5 121.2(7)
C20 C15 S5 119.6(6)
C15 C16 C17 120.6(8)
C15 C16 H16 119.7
C17 C16 H16 119.7
C18 C17 C16 122.2(8)
C18 C17 H17 118.9
C16 C17 H17 118.9
C17 C18 C19 117.6(8)
C17 C18 C21 123.1(8)
C19 C18 C21 119.2(8)
C20 C19 C18 121.0(8)
C20 C19 H19 119.5
C18 C19 H19 119.5
C19 C20 C15 119.3(8)
C19 C20 H20 120.4
C15 C20 H20 120.4
C18 C21 H21A 109.5
C18 C21 H21B 109.5
H21A C21 H21B 109.5
C18 C21 H21C 109.5
H21A C21 H21C 109.5
H21B C21 H21C 109.5
O4 C22 N3 122.8(9)
O4 C22 H22 118.6
N3 C22 H22 118.6
N3 C23 H23A 109.5
N3 C23 H23B 109.5
H23A C23 H23B 109.5
N3 C23 H23C 109.5
H23A C23 H23C 109.5
H23B C23 H23C 109.5
N3 C24 H24A 109.5
N3 C24 H24B 109.5
H24A C24 H24B 109.5
N3 C24 H24C 109.5
H24A C24 H24C 109.5
H24B C24 H24C 109.5
O5 C25 N4 125.4(9)
O5 C25 H25 117.3
N4 C25 H25 117.3
N4 C26 H26A 109.5
N4 C26 H26B 109.5
H26A C26 H26B 109.5
N4 C26 H26C 109.5
H26A C26 H26C 109.5
H26B C26 H26C 109.5
N4 C27 H27A 109.5
N4 C27 H27B 109.5
H27A C27 H27B 109.5
N4 C27 H27C 109.5
H27A C27 H27C 109.5
H27B C27 H27C 109.5

loop_
_geom_bond_atom_site_label_1
_geom_bond_atom_site_label_2
_geom_bond_distance
Ni1 S1 2.134(3)
Ni1 S2 2.141(3)
Ni1 S3 2.142(3)
Ni1 S4 2.149(3)
S1 C1 1.722(8)
S2 C2 1.706(8)
S3 C8 1.754(8)
S4 C9 1.704(8)
S5 O1 1.452(5)
S5 O2 1.454(4)
S5 O3 1.457(5)
S5 C15 1.783(7)
N1 C5 1.329(11)
N1 C6 1.339(10)
N1 H1A 0.865(19)
N2 C13 1.346(11)
N2 C12 1.350(11)
N2 H2A 0.86(2)
N3 C22 1.340(11)
N3 C24 1.447(10)
N3 C23 1.450(10)
N4 C25 1.312(10)
N4 C26 1.452(10)
N4 C27 1.456(10)
C1 C2 1.376(10)
C1 C3 1.481(11)
C2 H2 0.9400
C3 C4 1.382(11)
C3 C7 1.412(11)
C4 C5 1.379(11)
C4 H4 0.9400
C5 H5 0.9400
C6 C7 1.373(11)
C6 H6 0.9400
C7 H7 0.9400
C8 C9 1.347(10)
C8 C10 1.468(11)
C9 H9 0.9400
C10 C14 1.404(11)
C10 C11 1.404(10)
C11 C12 1.354(11)
C11 H11 0.9400
C12 H12 0.9400
C13 C14 1.339(11)
C13 H13 0.9400
C14 H14 0.9400
C15 C16 1.361(10)
C15 C20 1.411(11)
C16 C17 1.384(11)
C16 H16 0.9400
C17 C18 1.358(11)
C17 H17 0.9400
C18 C19 1.414(11)
C18 C21 1.527(10)
C19 C20 1.382(11)
C19 H19 0.9400
C20 H20 0.9400
C21 H21A 0.9700
C21 H21B 0.9700
C21 H21C 0.9700
C22 O4 1.239(11)
C22 H22 0.9400
C23 H23A 0.9700
C23 H23B 0.9700
C23 H23C 0.9700
C24 H24A 0.9700
C24 H24B 0.9700
C24 H24C 0.9700
C25 O5 1.240(11)
C25 H25 0.9400
C26 H26A 0.9700
C26 H26B 0.9700
C26 H26C 0.9700
C27 H27A 0.9700
C27 H27B 0.9700
C27 H27C 0.9700

loop_
_geom_torsion_atom_site_label_1
_geom_torsion_atom_site_label_2
_geom_torsion_atom_site_label_3
_geom_torsion_atom_site_label_4
_geom_torsion
S2 Ni1 S1 C1 -1.0(3)
S3 Ni1 S1 C1 -113(11)
S4 Ni1 S1 C1 178.2(3)
S1 Ni1 S2 C2 1.1(3)
S3 Ni1 S2 C2 -179.5(3)
S4 Ni1 S2 C2 -111(10)
S1 Ni1 S3 C8 -67(11)
S2 Ni1 S3 C8 -178.9(3)
S4 Ni1 S3 C8 1.9(3)
S1 Ni1 S4 C9 178.1(3)
S2 Ni1 S4 C9 -70(10)
S3 Ni1 S4 C9 -1.2(3)
Ni1 S1 C1 C2 0.6(7)
Ni1 S1 C1 C3 -178.6(5)
C3 C1 C2 S2 179.5(5)
S1 C1 C2 S2 0.4(10)
Ni1 S2 C2 C1 -1.1(8)
C2 C1 C3 C4 -176.3(9)
S1 C1 C3 C4 2.9(10)
C2 C1 C3 C7 3.5(12)
S1 C1 C3 C7 -177.4(6)
C7 C3 C4 C5 0.6(12)
C1 C3 C4 C5 -179.6(7)
C6 N1 C5 C4 -0.7(14)
C3 C4 C5 N1 -1.0(14)
C5 N1 C6 C7 2.9(13)
N1 C6 C7 C3 -3.2(12)
C4 C3 C7 C6 1.4(12)
C1 C3 C7 C6 -178.4(7)
Ni1 S3 C8 C9 -2.4(8)
Ni1 S3 C8 C10 -179.6(5)
C10 C8 C9 S4 178.6(6)
S3 C8 C9 S4 1.7(11)
Ni1 S4 C9 C8 0.0(8)
C9 C8 C10 C14 -1.6(13)
S3 C8 C10 C14 175.4(7)
C9 C8 C10 C11 176.9(9)
S3 C8 C10 C11 -6.2(11)
C14 C10 C11 C12 -2.3(13)
C8 C10 C11 C12 179.2(8)
C13 N2 C12 C11 -0.5(15)
C10 C11 C12 N2 0.9(14)
C12 N2 C13 C14 1.6(14)
N2 C13 C14 C10 -3.2(14)
C11 C10 C14 C13 3.4(13)
C8 C10 C14 C13 -178.0(8)
O1 S5 C15 C16 -87.8(7)
O2 S5 C15 C16 152.4(6)
O3 S5 C15 C16 31.7(7)
O1 S5 C15 C20 90.6(7)
O2 S5 C15 C20 -29.2(7)
O3 S5 C15 C20 -149.9(6)
C20 C15 C16 C17 0.3(11)
S5 C15 C16 C17 178.7(6)
C15 C16 C17 C18 -0.8(12)
C16 C17 C18 C19 1.2(13)
C16 C17 C18 C21 179.7(7)
C17 C18 C19 C20 -1.0(12)
C21 C18 C19 C20 -179.6(7)
C18 C19 C20 C15 0.5(12)
C16 C15 C20 C19 -0.1(11)
S5 C15 C20 C19 -178.6(6)
C24 N3 C22 O4 175.9(8)
C23 N3 C22 O4 3.9(14)
C26 N4 C25 O5 -2.1(15)
C27 N4 C25 O5 -180.0(8)
